data_4500763
loop_
_publ_author_name
'Hisamatsu, Shugo'
'Masu, Hyuma'
'Azumaya, Isao'
'Takahashi, Masahiro'
'Kishikawa, Keiki'
'Kohmoto, Shigeo'

_publ_section_title
;
 U-Shaped Ureadicarboxylic Acid as a Versatile Folding Unit for
 Construction of Zigzag-type Architecture
;
_journal_issue 5
_journal_name_full 'Crystal Growth &amp; Design'
_journal_page_first 1453
_journal_paper_doi 10.1021/cg2002546
_journal_volume 11
_journal_year 2011
_chemical_formula_sum 'C28 H29 N5 O8'
_chemical_formula_weight 563.56
_chemical_name_systematic
; 
 ? 
;
_space_group_IT_number 20
_symmetry_cell_setting orthorhombic
_symmetry_space_group_name_Hall 'C 2c 2'
_symmetry_space_group_name_H-M 'C 2 2 21'
_atom_sites_solution_hydrogens geom
_atom_sites_solution_primary direct
_atom_sites_solution_secondary difmap
_audit_creation_method SHELXL-97
_cell_angle_alpha 90.00
_cell_angle_beta 90.00
_cell_angle_gamma 90.00
_cell_formula_units_Z 4
_cell_length_a 11.0981(3)
_cell_length_b 11.5988(3)
_cell_length_c 21.6744(6)
_cell_measurement_reflns_used 3381
_cell_measurement_temperature 173
_cell_measurement_theta_max 29.79
_cell_measurement_theta_min 2.71
_cell_volume 2790.03(13)
_computing_cell_refinement 'APEX2 (Bruker AXS, 2006)'
_computing_data_collection 'APEX2 (Bruker AXS, 2006)'
_computing_data_reduction 'SAINT (Bruker AXS, 2004)'
_computing_molecular_graphics 'XSHEL (Bruker AXS,2002)'
_computing_publication_material 'XCIF (Bruker AXS, 2001)'
_computing_structure_refinement 'SHELXL-97 (Sheldrick, 1997)'
_computing_structure_solution 'SHELXS-97 (Sheldrick, 1997)'
_diffrn_ambient_temperature 173
_diffrn_detector_area_resol_mean 8.333
_diffrn_measured_fraction_theta_full 0.996
_diffrn_measured_fraction_theta_max 0.984
_diffrn_measurement_device_type 'Bruker APEXII CCD area detector'
_diffrn_measurement_method 'phi and omega scans'
_diffrn_radiation_monochromator graphite
_diffrn_radiation_source 'fine-focus sealed tube'
_diffrn_radiation_type MoK\a
_diffrn_radiation_wavelength 0.71073
_diffrn_reflns_av_R_equivalents 0.0207
_diffrn_reflns_av_sigmaI/netI 0.0279
_diffrn_reflns_limit_h_max 15
_diffrn_reflns_limit_h_min -15
_diffrn_reflns_limit_k_max 16
_diffrn_reflns_limit_k_min -14
_diffrn_reflns_limit_l_max 29
_diffrn_reflns_limit_l_min -30
_diffrn_reflns_number 10412
_diffrn_reflns_theta_full 25.00
_diffrn_reflns_theta_max 30.33
_diffrn_reflns_theta_min 2.71
_exptl_absorpt_coefficient_mu 0.100
_exptl_absorpt_correction_T_max 0.9773
_exptl_absorpt_correction_T_min 0.9461
_exptl_absorpt_correction_type empirical
_exptl_absorpt_process_details
;
SADABS Sheldrick 1996
;
_exptl_crystal_colour colourless
_exptl_crystal_density_diffrn 1.342
_exptl_crystal_density_method 'not measured'
_exptl_crystal_description prismatic
_exptl_crystal_F_000 1184
_exptl_crystal_size_max 0.56
_exptl_crystal_size_mid 0.40
_exptl_crystal_size_min 0.23
_refine_diff_density_max 0.660
_refine_diff_density_min -0.423
_refine_diff_density_rms 0.060
_refine_ls_abs_structure_details 'Flack H D (1983), Acta Cryst. A39, 876-881'
_refine_ls_abs_structure_Flack 1.8(15)
_refine_ls_extinction_method none
_refine_ls_goodness_of_fit_ref 1.039
_refine_ls_hydrogen_treatment mixed
_refine_ls_matrix_type full
_refine_ls_number_parameters 209
_refine_ls_number_reflns 4124
_refine_ls_number_restraints 0
_refine_ls_restrained_S_all 1.039
_refine_ls_R_factor_all 0.0718
_refine_ls_R_factor_gt 0.0592
_refine_ls_shift/su_max 0.001
_refine_ls_shift/su_mean 0.000
_refine_ls_structure_factor_coef Fsqd
_refine_ls_weighting_details 'calc w=1/[\s^2^(Fo^2^)+(0.1146P)^2^+1.1004P] where P=(Fo^2^+2Fc^2^)/3'
_refine_ls_weighting_scheme calc
_refine_ls_wR_factor_gt 0.1703
_refine_ls_wR_factor_ref 0.1830
_reflns_number_gt 3403
_reflns_number_total 4124
_reflns_threshold_expression >2sigma(I)
_cod_data_source_file cg2002546_si_002.cif
_cod_data_source_block 5(sh001_2)
_cod_depositor_comments
;
The following automatic conversions were performed:

'_symmetry_cell_setting' value 'Orthorhombic' changed to
'orthorhombic' according to
/home/saulius/struct/CIF-dictionaries/cif_core.dic dictionary named
'cif_core.dic' version 2.4.1 from 2010-06-29.

Automatic conversion script
Id: cif_fix_values 1715 2011-07-08 13:25:40Z adriana 
;
_cod_original_sg_symbol_H-M 'C222(1) '
_cod_database_code 4500763

loop_
_symmetry_equiv_pos_as_xyz
'x, y, z'
'-x, -y, z+1/2'
'-x, y, -z+1/2'
'x, -y, -z'
'x+1/2, y+1/2, z'
'-x+1/2, -y+1/2, z+1/2'
'-x+1/2, y+1/2, -z+1/2'
'x+1/2, -y+1/2, -z'

loop_
_atom_site_label
_atom_site_type_symbol
_atom_site_fract_x
_atom_site_fract_y
_atom_site_fract_z
_atom_site_U_iso_or_equiv
_atom_site_adp_type
_atom_site_occupancy
_atom_site_symmetry_multiplicity
_atom_site_calc_flag
_atom_site_refinement_flags
C1 C 0.5000 1.1565(3) 0.2500 0.0620(12) Uani 1 2 d S
C2 C 0.3133(3) 1.1617(3) 0.30617(14) 0.0599(8) Uani 1 1 d .
H2A H 0.2825 1.2118 0.2733 0.090 Uiso 1 1 calc R
H2B H 0.3389 1.2090 0.3413 0.090 Uiso 1 1 calc R
H2C H 0.2496 1.1087 0.3194 0.090 Uiso 1 1 calc R
C3 C 0.4362(2) 0.98488(17) 0.30893(9) 0.0372(5) Uani 1 1 d .
C4 C 0.5476(2) 0.95571(19) 0.33423(10) 0.0402(5) Uani 1 1 d .
H4 H 0.6123 1.0092 0.3334 0.048 Uiso 1 1 calc R
C5 C 0.5629(2) 0.8479(2) 0.36061(10) 0.0406(5) Uani 1 1 d .
H5 H 0.6389 0.8277 0.3776 0.049 Uiso 1 1 calc R
C6 C 0.4689(2) 0.76860(18) 0.36268(9) 0.0347(4) Uani 1 1 d .
C7 C 0.3584(2) 0.7986(2) 0.33760(11) 0.0400(5) Uani 1 1 d .
H7 H 0.2934 0.7453 0.3388 0.048 Uiso 1 1 calc R
C8 C 0.3420(2) 0.9064(2) 0.31075(11) 0.0420(5) Uani 1 1 d .
H8 H 0.2661 0.9264 0.2936 0.050 Uiso 1 1 calc R
C9 C 0.4905(2) 0.65344(19) 0.39130(10) 0.0408(5) Uani 1 1 d .
C10 C 0.5456(2) 0.31524(18) 0.41655(10) 0.0370(4) Uani 1 1 d .
H10 H 0.6070 0.3506 0.3926 0.044 Uiso 1 1 calc R
C11 C 0.5636(2) 0.20378(19) 0.43696(11) 0.0405(5) Uani 1 1 d .
H11 H 0.6361 0.1636 0.4278 0.049 Uiso 1 1 calc R
C12 C 0.4732(3) 0.15248(18) 0.47100(10) 0.0533(7) Uani 1 1 d .
C13 C 0.3714(3) 0.2139(3) 0.48365(12) 0.0599(9) Uani 1 1 d .
H13 H 0.3082 0.1802 0.5071 0.072 Uiso 1 1 calc R
C14 C 0.3609(2) 0.3252(2) 0.46215(11) 0.0446(5) Uani 1 1 d .
H14 H 0.2899 0.3675 0.4715 0.054 Uiso 1 1 calc R
C15 C 0.5327(3) 0.0322(3) 0.49460(17) 0.0257(7) Uani 0.50 1 d P
H3 H 0.368(4) 0.0000 0.5000 0.040(10) Uiso 1 2 d S
H9 H 0.645(3) 0.543(4) 0.4709(17) 0.072(11) Uiso 1 1 d .
N1 N 0.4154(2) 1.09600(17) 0.28315(9) 0.0491(6) Uani 1 1 d .
N2 N 0.44649(18) 0.37550(15) 0.42878(9) 0.0371(4) Uani 1 1 d .
N3 N 0.4412(3) 0.0415(3) 0.49241(15) 0.0260(6) Uani 0.50 1 d P
O1 O 0.5000 1.2616(3) 0.2500 0.129(3) Uani 1 2 d S
O2 O 0.39751(19) 0.58442(16) 0.39121(10) 0.0543(5) Uani 1 1 d .
H2 H 0.4181 0.5195 0.4048 0.081 Uiso 1 1 calc R
O3 O 0.58827(19) 0.62847(19) 0.41281(11) 0.0614(6) Uani 1 1 d .
O4 O 0.63964(17) 0.0000 0.5000 0.0381(5) Uani 1 2 d S
O5 O 0.69767(19) 0.5000 0.5000 0.0471(6) Uani 1 2 d S
O6 O 0.5000 0.5160(8) 0.2500 0.284(8) Uani 1 2 d S
H6 H 0.4437(10) 0.4651(10) 0.2163(5) -0.0226(19) Uiso 1 1 d .

loop_
_atom_site_aniso_label
_atom_site_aniso_U_11
_atom_site_aniso_U_22
_atom_site_aniso_U_33
_atom_site_aniso_U_23
_atom_site_aniso_U_13
_atom_site_aniso_U_12
C1 0.116(4) 0.0247(15) 0.0449(18) 0.000 0.032(2) 0.000
C2 0.088(2) 0.0355(13) 0.0563(15) 0.0025(11) 0.0054(14) 0.0266(13)
C3 0.0600(13) 0.0217(9) 0.0300(8) 0.0043(6) 0.0116(8) 0.0103(8)
C4 0.0549(13) 0.0287(10) 0.0369(10) -0.0018(8) 0.0037(9) -0.0020(9)
C5 0.0488(12) 0.0372(11) 0.0357(10) 0.0012(8) -0.0020(9) 0.0052(9)
C6 0.0477(11) 0.0278(9) 0.0285(8) 0.0047(7) 0.0065(8) 0.0095(8)
C7 0.0436(11) 0.0324(11) 0.0440(11) 0.0107(9) 0.0076(9) 0.0054(8)
C8 0.0439(12) 0.0357(11) 0.0465(11) 0.0134(9) 0.0057(9) 0.0127(9)
C9 0.0520(12) 0.0312(10) 0.0393(10) 0.0097(8) 0.0047(9) 0.0122(9)
C10 0.0397(10) 0.0255(9) 0.0459(10) 0.0048(8) 0.0091(8) -0.0043(8)
C11 0.0522(12) 0.0266(10) 0.0426(10) -0.0015(8) -0.0038(9) 0.0130(8)
C12 0.115(2) 0.0163(9) 0.0286(9) 0.0012(6) 0.0034(11) -0.0087(12)
C13 0.084(2) 0.0503(16) 0.0453(13) -0.0142(11) 0.0245(13) -0.0428(15)
C14 0.0319(10) 0.0511(14) 0.0507(13) -0.0140(11) 0.0032(9) -0.0029(10)
C15 0.0282(16) 0.0136(15) 0.0353(17) -0.0004(13) 0.0008(14) -0.0002(10)
N1 0.0870(16) 0.0224(8) 0.0380(9) 0.0045(7) 0.0183(10) 0.0124(9)
N2 0.0466(10) 0.0219(8) 0.0427(9) 0.0056(6) -0.0012(8) 0.0044(7)
N3 0.0203(13) 0.0192(12) 0.0385(15) 0.0060(11) -0.0002(11) -0.0010(10)
O1 0.253(7) 0.0180(13) 0.117(3) 0.000 0.107(4) 0.000
O2 0.0666(12) 0.0289(9) 0.0675(12) 0.0171(8) -0.0008(9) 0.0051(8)
O3 0.0572(11) 0.0587(13) 0.0682(12) 0.0315(10) 0.0003(9) 0.0195(9)
O4 0.0242(9) 0.0293(10) 0.0609(13) 0.0033(9) 0.000 0.000
O5 0.0242(9) 0.0441(13) 0.0728(16) 0.0306(12) 0.000 0.000
O6 0.61(3) 0.167(8) 0.076(4) 0.000 -0.018(9) 0.000

loop_
_atom_type_symbol
_atom_type_description
_atom_type_scat_dispersion_real
_atom_type_scat_dispersion_imag
_atom_type_scat_source
C C 0.0033 0.0016 'International Tables Vol C Tables 4.2.6.8 and 6.1.1.4'
H H 0.0000 0.0000 'International Tables Vol C Tables 4.2.6.8 and 6.1.1.4'
N N 0.0061 0.0033 'International Tables Vol C Tables 4.2.6.8 and 6.1.1.4'
O O 0.0106 0.0060 'International Tables Vol C Tables 4.2.6.8 and 6.1.1.4'

loop_
_geom_angle_atom_site_label_1
_geom_angle_atom_site_label_2
_geom_angle_atom_site_label_3
_geom_angle
_geom_angle_site_symmetry_1
_geom_angle_site_symmetry_3
O1 C1 N1 120.72(15) . 3_655
O1 C1 N1 120.71(15) . .
N1 C1 N1 118.6(3) 3_655 .
N1 C2 H2A 109.5 . .
N1 C2 H2B 109.5 . .
H2A C2 H2B 109.5 . .
N1 C2 H2C 109.5 . .
H2A C2 H2C 109.5 . .
H2B C2 H2C 109.5 . .
C8 C3 C4 119.87(19) . .
C8 C3 N1 118.9(2) . .
C4 C3 N1 121.2(2) . .
C5 C4 C3 119.3(2) . .
C5 C4 H4 120.3 . .
C3 C4 H4 120.3 . .
C4 C5 C6 121.2(2) . .
C4 C5 H5 119.4 . .
C6 C5 H5 119.4 . .
C7 C6 C5 118.99(19) . .
C7 C6 C9 122.0(2) . .
C5 C6 C9 119.0(2) . .
C6 C7 C8 120.3(2) . .
C6 C7 H7 119.8 . .
C8 C7 H7 119.8 . .
C3 C8 C7 120.3(2) . .
C3 C8 H8 119.9 . .
C7 C8 H8 119.9 . .
O3 C9 O2 124.0(2) . .
O3 C9 C6 121.1(2) . .
O2 C9 C6 114.9(2) . .
N2 C10 C11 123.2(2) . .
N2 C10 H10 118.4 . .
C11 C10 H10 118.4 . .
C12 C11 C10 118.0(2) . .
C12 C11 H11 121.0 . .
C10 C11 H11 121.0 . .
C13 C12 C11 119.0(2) . .
C13 C12 N3 101.6(3) . .
C11 C12 N3 138.6(3) . .
C13 C12 C15 136.2(3) . .
C11 C12 C15 104.1(3) . .
N3 C12 C15 38.50(18) . .
C12 C13 C14 119.5(2) . .
C12 C13 H13 120.3 . .
C14 C13 H13 120.3 . .
N2 C14 C13 122.4(2) . .
N2 C14 H14 118.8 . .
C13 C14 H14 118.8 . .
C15 C15 N3 96.6(3) 4_556 .
C15 C15 O4 71.76(15) 4_556 .
N3 C15 O4 168.3(4) . .
C15 C15 N3 48.45(19) 4_556 4_556
N3 C15 N3 48.1(3) . 4_556
O4 C15 N3 120.2(3) . 4_556
C15 C15 C12 155.91(18) 4_556 .
N3 C15 C12 59.4(3) . .
O4 C15 C12 132.2(3) . .
N3 C15 C12 107.6(3) 4_556 .
C1 N1 C3 123.9(2) . .
C1 N1 C2 116.3(2) . .
C3 N1 C2 117.8(2) . .
C14 N2 C10 117.96(19) . .
N3 N3 C15 83.4(3) 4_556 .
N3 N3 C15 48.45(19) 4_556 4_556
C15 N3 C15 35.0(3) . 4_556
N3 N3 C12 165.42(19) 4_556 .
C15 N3 C12 82.1(3) . .
C15 N3 C12 117.0(3) 4_556 .
N3 N3 H3 58.0(13) 4_556 .
C15 N3 H3 141.4(14) . .
C15 N3 H3 106.4(14) 4_556 .
C12 N3 H3 136.6(13) . .
C9 O2 H2 109.5 . .
C15 O4 C15 36.5(3) 4_556 .

loop_
_geom_bond_atom_site_label_1
_geom_bond_atom_site_label_2
_geom_bond_distance
_geom_bond_site_symmetry_2
C1 O1 1.218(5) .
C1 N1 1.375(3) 3_655
C1 N1 1.375(3) .
C2 N1 1.454(4) .
C2 H2A 0.9800 .
C2 H2B 0.9800 .
C2 H2C 0.9800 .
C3 C8 1.386(3) .
C3 C4 1.394(3) .
C3 N1 1.424(3) .
C4 C5 1.386(3) .
C4 H4 0.9500 .
C5 C6 1.391(3) .
C5 H5 0.9500 .
C6 C7 1.386(3) .
C6 C9 1.492(3) .
C7 C8 1.391(3) .
C7 H7 0.9500 .
C8 H8 0.9500 .
C9 O3 1.216(3) .
C9 O2 1.306(3) .
C10 N2 1.330(3) .
C10 C11 1.381(3) .
C10 H10 0.9500 .
C11 C12 1.381(4) .
C11 H11 0.9500 .
C12 C13 1.364(5) .
C12 N3 1.414(4) .
C12 C15 1.626(4) .
C13 C14 1.377(4) .
C13 H13 0.9500 .
C14 N2 1.329(3) .
C14 H14 0.9500 .
C15 C15 0.783(7) 4_556
C15 N3 1.022(4) .
C15 O4 1.250(4) .
C15 N3 1.356(4) 4_556
N3 N3 1.017(6) 4_556
N3 C15 1.357(4) 4_556
N3 H3 0.96(3) .
O2 H2 0.8400 .
O4 C15 1.250(4) 4_556
O5 H9 0.99(4) .
O6 H6 1.129(12) .
